data_7118220
loop_
_publ_author_name
'Wang, Zhan-Yong'
'Ding, Ya-Li'
'Wang, Gang'
'Cheng, Ying'

_publ_section_title
;
 Chiral N-heterocyclic carbene/Lewis acid cooperative catalysis of the
 reaction of 2-aroylvinylcinnamaldehydes: a switch of the reaction pathway
 by Lewis acid activation.
;
_journal_issue 4
_journal_name_full 'Chemical communications (Cambridge, England)'
_journal_page_first 788
_journal_page_last 791
_journal_paper_doi 10.1039/c5cc08866f
_journal_volume 52
_journal_year 2015
_chemical_formula_moiety 'C36 H26 Br2 O4'
_chemical_formula_sum 'C36 H26 Br2 O4'
_chemical_formula_weight 682.39
_chemical_name_systematic
; 
 ? 
;
_space_group_crystal_system orthorhombic
_space_group_IT_number 19
_space_group_name_Hall 'P 2ac 2ab'
_space_group_name_H-M_alt 'P 21 21 21'
_symmetry_space_group_name_Hall 'P 2ac 2ab'
_symmetry_space_group_name_H-M 'P 21 21 21'
_atom_sites_solution_hydrogens geom
_atom_sites_solution_primary direct
_atom_sites_solution_secondary difmap
_audit_creation_method SHELXL-2014
_audit_update_record
;
2015-10-22 deposited with the CCDC.
2015-11-06 downloaded from the CCDC.
;
_cell_angle_alpha 90
_cell_angle_beta 90
_cell_angle_gamma 90
_cell_formula_units_Z 4
_cell_length_a 5.5911(18)
_cell_length_b 13.004(4)
_cell_length_c 40.623(13)
_cell_measurement_reflns_used 6388
_cell_measurement_temperature 113(2)
_cell_measurement_theta_max 27.85
_cell_measurement_theta_min 2.01
_cell_volume 2953.6(16)
_computing_cell_refinement CrystalClear
_computing_data_collection 'CrystalClear (Rigaku Inc., 2008)'
_computing_data_reduction CrystalClear
_computing_molecular_graphics 'CrystalStructure 4.0'
_computing_publication_material 'CrystalStructure 4.0 (Rigaku, 2009)'
_computing_structure_refinement 'SHELXL-2014 (Sheldrick, 2014)'
_computing_structure_solution 'SHELXS97 (Sheldrick, 1997)'
_diffrn_ambient_temperature 113(2)
_diffrn_detector_area_resol_mean 7.314
_diffrn_measured_fraction_theta_full 0.999
_diffrn_measured_fraction_theta_max 0.995
_diffrn_measurement_device_type 'Rigaku Saturn70 CCD'
_diffrn_measurement_method \w
_diffrn_radiation_type MoK\a
_diffrn_radiation_wavelength 0.71075
_diffrn_reflns_av_R_equivalents 0.0538
_diffrn_reflns_av_unetI/netI 0.0732
_diffrn_reflns_laue_measured_fraction_full 0.999
_diffrn_reflns_laue_measured_fraction_max 0.995
_diffrn_reflns_limit_h_max 6
_diffrn_reflns_limit_h_min -7
_diffrn_reflns_limit_k_max 16
_diffrn_reflns_limit_k_min -16
_diffrn_reflns_limit_l_max 53
_diffrn_reflns_limit_l_min -53
_diffrn_reflns_number 23050
_diffrn_reflns_point_group_measured_fraction_full 0.997
_diffrn_reflns_point_group_measured_fraction_max 0.989
_diffrn_reflns_theta_full 25.242
_diffrn_reflns_theta_max 27.859
_diffrn_reflns_theta_min 1.860
_diffrn_standards_decay_% 0
_diffrn_standards_interval_count 0
_diffrn_standards_number 0
_exptl_absorpt_coefficient_mu 2.785
_exptl_absorpt_correction_T_max 0.846
_exptl_absorpt_correction_T_min 0.558
_exptl_absorpt_correction_type multi-scan
_exptl_absorpt_process_details 'Jacobson, R. (1998) Private communication'
_exptl_crystal_colour colorless
_exptl_crystal_density_diffrn 1.535
_exptl_crystal_density_method 'not measured'
_exptl_crystal_description plate
_exptl_crystal_F_000 1376
_exptl_crystal_size_max 0.320
_exptl_crystal_size_mid 0.280
_exptl_crystal_size_min 0.060
_refine_diff_density_max 0.485
_refine_diff_density_min -0.466
_refine_diff_density_rms 0.075
_refine_ls_abs_structure_details
; 
 Flack x determined using 1554 quotients [(I+)-(I-)]/[(I+)+(I-)] 
 (Parsons, Flack and Wagner, Acta Cryst. B69 (2013) 249-259). 
;
_refine_ls_abs_structure_Flack -0.013(5)
_refine_ls_extinction_coef 0.0047(3)
_refine_ls_extinction_expression Fc^*^=kFc[1+0.001xFc^2^\l^3^/sin(2\q)]^-1/4^
_refine_ls_extinction_method SHELXL
_refine_ls_goodness_of_fit_ref 0.931
_refine_ls_hydrogen_treatment constr
_refine_ls_matrix_type full
_refine_ls_number_parameters 380
_refine_ls_number_reflns 6972
_refine_ls_number_restraints 0
_refine_ls_restrained_S_all 0.931
_refine_ls_R_factor_all 0.0574
_refine_ls_R_factor_gt 0.0388
_refine_ls_shift/su_max 0.002
_refine_ls_shift/su_mean 0.000
_refine_ls_structure_factor_coef Fsqd
_refine_ls_weighting_details 'w=1/[\s^2^(Fo^2^)+(0.0232P)^2^] where P=(Fo^2^+2Fc^2^)/3'
_refine_ls_weighting_scheme calc
_refine_ls_wR_factor_gt 0.0641
_refine_ls_wR_factor_ref 0.0701
_reflns_Friedel_coverage 0.724
_reflns_friedel_fraction_full 0.995
_reflns_friedel_fraction_max 0.982
_reflns_number_gt 5148
_reflns_number_total 6972
_reflns_threshold_expression 'I > 2\s(I)'
_cod_data_source_file c5cc08866f2.cif
_cod_data_source_block shelxl
_cod_original_cell_volume 2953.4(16)
_cod_database_code 7118220
_shelx_space_group_comment
; 
The symmetry employed for this shelxl refinement is uniquely defined 
by the following loop, which should always be used as a source of 
symmetry information in preference to the above space-group names. 
They are only intended as comments. 
;
_shelx_estimated_absorpt_t_min 0.469
_shelx_estimated_absorpt_t_max 0.851
_shelxl_version_number 2014-1

loop_
_space_group_symop_operation_xyz
'x, y, z'
'x+1/2, -y+1/2, -z'
'-x, y+1/2, -z+1/2'
'-x+1/2, -y, z+1/2'

loop_
_atom_site_label
_atom_site_type_symbol
_atom_site_fract_x
_atom_site_fract_y
_atom_site_fract_z
_atom_site_U_iso_or_equiv
_atom_site_adp_type
_atom_site_occupancy
_atom_site_site_symmetry_order
_atom_site_calc_flag
_atom_site_refinement_flags_posn
_atom_site_refinement_flags_adp
Br1 Br 0.07345(10) 0.50039(3) 0.49461(2) 0.03755(14) Uani 1 1 d . .
Br2 Br 0.56166(11) 0.24556(4) 0.96859(2) 0.04315(16) Uani 1 1 d . .
O1 O 0.4056(5) -0.02271(19) 0.75979(6) 0.0266(7) Uani 1 1 d . .
O2 O 0.5224(6) 0.0316(2) 0.80939(7) 0.0355(8) Uani 1 1 d . .
O3 O 0.5441(6) 0.1244(2) 0.59256(7) 0.0272(7) Uani 1 1 d . .
O4 O 0.9726(6) -0.0894(2) 0.85190(8) 0.0383(8) Uani 1 1 d . .
C1 C 0.4782(8) -0.1007(3) 0.73574(9) 0.0236(10) Uani 1 1 d . .
H1 H 0.6089 -0.0715 0.7218 0.028 Uiso 1 1 calc R U
C2 C 0.5833(8) -0.1886(3) 0.75683(9) 0.0216(9) Uani 1 1 d . .
H2 H 0.7166 -0.2242 0.7450 0.026 Uiso 1 1 calc R U
C3 C 0.6763(8) -0.1320(3) 0.78779(10) 0.0242(10) Uani 1 1 d . .
H3 H 0.8511 -0.1173 0.7857 0.029 Uiso 1 1 calc R U
C4 C 0.5340(8) -0.0329(3) 0.78821(10) 0.0277(10) Uani 1 1 d . .
C5 C 0.6277(7) -0.2033(3) 0.81784(9) 0.0220(10) Uani 1 1 d . .
H5 H 0.7725 -0.2471 0.8214 0.026 Uiso 1 1 calc R U
C6 C 0.4291(8) -0.2714(3) 0.80531(9) 0.0201(9) Uani 1 1 d . .
C7 C 0.4072(7) -0.2657(3) 0.77106(9) 0.0198(9) Uani 1 1 d . .
C8 C 0.2438(7) -0.3275(3) 0.75463(10) 0.0222(10) Uani 1 1 d . .
H8 H 0.2357 -0.3264 0.7313 0.027 Uiso 1 1 calc R U
C9 C 0.0922(9) -0.3909(3) 0.77255(10) 0.0266(10) Uani 1 1 d . .
H9 H -0.0247 -0.4312 0.7615 0.032 Uiso 1 1 calc R U
C10 C 0.1117(8) -0.3953(3) 0.80671(11) 0.0283(11) Uani 1 1 d . .
H10 H 0.0064 -0.4384 0.8188 0.034 Uiso 1 1 calc R U
C11 C 0.2826(8) -0.3377(3) 0.82335(10) 0.0251(10) Uani 1 1 d . .
H11 H 0.2994 -0.3433 0.8466 0.030 Uiso 1 1 calc R U
C12 C 0.2694(8) -0.1245(3) 0.71418(10) 0.0221(10) Uani 1 1 d . .
H12 H 0.1241 -0.1458 0.7242 0.027 Uiso 1 1 calc R U
C13 C 0.2777(8) -0.1170(3) 0.68143(10) 0.0200(9) Uani 1 1 d . .
H13 H 0.4207 -0.0918 0.6717 0.024 Uiso 1 1 calc R U
C14 C 0.0776(8) -0.1457(3) 0.65922(9) 0.0219(9) Uani 1 1 d . .
C15 C -0.0742(8) -0.2265(3) 0.66806(9) 0.0241(9) Uani 1 1 d . .
H15 H -0.0421 -0.2647 0.6875 0.029 Uiso 1 1 calc R U
C16 C -0.2710(8) -0.2519(4) 0.64889(10) 0.0277(10) Uani 1 1 d . .
H16 H -0.3735 -0.3067 0.6553 0.033 Uiso 1 1 calc R U
C17 C -0.3176(8) -0.1964(3) 0.62015(11) 0.0276(11) Uani 1 1 d . .
H17 H -0.4536 -0.2127 0.6071 0.033 Uiso 1 1 calc R U
C18 C -0.1667(8) -0.1180(3) 0.61061(11) 0.0255(10) Uani 1 1 d . .
H18 H -0.1991 -0.0815 0.5909 0.031 Uiso 1 1 calc R U
C19 C 0.0350(8) -0.0910(3) 0.62963(9) 0.0209(9) Uani 1 1 d . .
C20 C 0.1969(7) -0.0100(3) 0.61813(9) 0.0219(9) Uani 1 1 d . .
H20 H 0.3557 -0.0116 0.6264 0.026 Uiso 1 1 calc R U
C21 C 0.1441(8) 0.0656(3) 0.59724(10) 0.0222(10) Uani 1 1 d . .
H21 H -0.0156 0.0737 0.5897 0.027 Uiso 1 1 calc R U
C22 C 0.3319(8) 0.1369(3) 0.58574(10) 0.0230(10) Uani 1 1 d . .
C23 C 0.2610(8) 0.2251(3) 0.56370(9) 0.0206(9) Uani 1 1 d . .
C24 C 0.0428(8) 0.2747(3) 0.56666(9) 0.0248(10) Uani 1 1 d . .
H24 H -0.0710 0.2518 0.5824 0.030 Uiso 1 1 calc R U
C25 C -0.0092(8) 0.3581(3) 0.54649(10) 0.0252(10) Uani 1 1 d . .
H25 H -0.1574 0.3932 0.5487 0.030 Uiso 1 1 calc R U
C26 C 0.1543(8) 0.3899(3) 0.52332(10) 0.0263(11) Uani 1 1 d . .
C27 C 0.3721(8) 0.3409(3) 0.51952(10) 0.0246(10) Uani 1 1 d . .
H27 H 0.4827 0.3633 0.5033 0.029 Uiso 1 1 calc R U
C28 C 0.4261(8) 0.2586(3) 0.53981(9) 0.0208(8) Uani 1 1 d . .
H28 H 0.5754 0.2244 0.5376 0.025 Uiso 1 1 calc R U
C29 C 0.5692(8) -0.1495(3) 0.85040(9) 0.0215(9) Uani 1 1 d . .
H29A H 0.4228 -0.1076 0.8475 0.026 Uiso 1 1 calc R U
H29B H 0.5358 -0.2021 0.8674 0.026 Uiso 1 1 calc R U
C30 C 0.7696(8) -0.0809(3) 0.86224(10) 0.0247(10) Uani 1 1 d . .
C31 C 0.7123(7) -0.0021(4) 0.88797(9) 0.0211(9) Uani 1 1 d . .
C32 C 0.8816(8) 0.0745(3) 0.89466(10) 0.0275(11) Uani 1 1 d . .
H32 H 1.0277 0.0759 0.8827 0.033 Uiso 1 1 calc R U
C33 C 0.8381(8) 0.1485(3) 0.91854(11) 0.0300(11) Uani 1 1 d . .
H33 H 0.9514 0.2014 0.9227 0.036 Uiso 1 1 calc R U
C34 C 0.6279(8) 0.1439(3) 0.93609(10) 0.0267(11) Uani 1 1 d . .
C35 C 0.4578(9) 0.0699(3) 0.93042(10) 0.0279(10) Uani 1 1 d . .
H35 H 0.3144 0.0684 0.9429 0.033 Uiso 1 1 calc R U
C36 C 0.4999(7) -0.0033(3) 0.90582(9) 0.0247(10) Uani 1 1 d . .
H36 H 0.3826 -0.0543 0.9013 0.030 Uiso 1 1 calc R U

loop_
_atom_site_aniso_label
_atom_site_aniso_U_11
_atom_site_aniso_U_22
_atom_site_aniso_U_33
_atom_site_aniso_U_23
_atom_site_aniso_U_13
_atom_site_aniso_U_12
Br1 0.0587(3) 0.0225(2) 0.0314(2) 0.0065(2) -0.0097(2) -0.0003(3)
Br2 0.0603(3) 0.0332(3) 0.0359(3) -0.0124(2) -0.0078(3) 0.0099(3)
O1 0.0359(18) 0.0222(16) 0.0216(14) -0.0005(12) -0.0031(14) -0.0013(15)
O2 0.055(2) 0.0240(16) 0.0279(16) -0.0010(13) -0.0017(16) -0.0040(16)
O3 0.0197(17) 0.0335(17) 0.0284(16) 0.0057(14) -0.0031(15) 0.0007(16)
O4 0.021(2) 0.056(2) 0.0381(19) -0.0153(16) 0.0013(14) 0.0012(16)
C1 0.026(3) 0.025(2) 0.019(2) 0.0001(18) 0.0024(18) -0.002(2)
C2 0.020(2) 0.028(2) 0.0170(18) -0.0019(17) 0.0011(19) 0.000(2)
C3 0.018(2) 0.032(3) 0.023(2) 0.000(2) -0.0012(18) -0.004(2)
C4 0.031(3) 0.026(2) 0.026(2) 0.0036(19) 0.002(2) -0.009(2)
C5 0.023(2) 0.026(2) 0.0174(19) 0.0001(18) -0.0002(18) 0.0040(19)
C6 0.024(2) 0.016(2) 0.0199(19) 0.0004(16) -0.0002(19) 0.003(2)
C7 0.022(2) 0.017(2) 0.0208(18) -0.0017(16) 0.0003(18) 0.003(2)
C8 0.030(2) 0.016(2) 0.021(2) -0.0009(18) -0.003(2) 0.0053(19)
C9 0.033(3) 0.014(2) 0.033(2) -0.0020(18) -0.005(2) -0.001(2)
C10 0.034(3) 0.017(2) 0.033(2) 0.0017(19) 0.007(2) -0.002(2)
C11 0.033(3) 0.021(2) 0.021(2) 0.0030(19) -0.001(2) 0.001(2)
C12 0.021(2) 0.016(2) 0.029(2) 0.0023(19) -0.0001(19) 0.0006(19)
C13 0.021(2) 0.019(2) 0.020(2) 0.0007(18) 0.0009(18) 0.0015(19)
C14 0.024(2) 0.019(2) 0.023(2) -0.0010(17) 0.002(2) 0.005(2)
C15 0.028(2) 0.020(2) 0.024(2) -0.0011(17) 0.004(2) 0.000(2)
C16 0.029(2) 0.021(2) 0.033(2) -0.003(2) 0.005(2) 0.001(2)
C17 0.027(3) 0.026(3) 0.030(2) -0.008(2) -0.002(2) 0.000(2)
C18 0.028(3) 0.022(2) 0.026(2) -0.005(2) -0.002(2) 0.001(2)
C19 0.024(2) 0.019(2) 0.019(2) -0.0022(16) 0.0009(19) 0.004(2)
C20 0.022(2) 0.024(2) 0.0197(19) -0.002(2) 0.0020(17) 0.002(2)
C21 0.018(2) 0.023(2) 0.025(2) 0.0000(19) -0.0021(18) 0.0003(18)
C22 0.024(3) 0.027(3) 0.018(2) -0.0021(19) 0.0010(19) -0.002(2)
C23 0.023(2) 0.018(2) 0.021(2) 0.0000(18) -0.0040(18) -0.0026(19)
C24 0.024(2) 0.026(2) 0.024(2) 0.0011(18) 0.000(2) -0.002(2)
C25 0.023(3) 0.021(2) 0.031(2) 0.0016(19) -0.0023(19) 0.0029(19)
C26 0.039(3) 0.016(2) 0.024(2) -0.0006(18) -0.009(2) -0.004(2)
C27 0.030(3) 0.021(2) 0.023(2) -0.0010(18) 0.0028(19) -0.008(2)
C28 0.019(2) 0.017(2) 0.027(2) -0.0012(17) -0.0011(19) -0.002(2)
C29 0.022(2) 0.024(2) 0.0189(19) 0.0007(17) 0.000(2) 0.003(2)
C30 0.022(3) 0.031(3) 0.021(2) 0.003(2) -0.0040(19) 0.002(2)
C31 0.020(2) 0.022(2) 0.022(2) 0.001(2) -0.0034(17) 0.001(2)
C32 0.024(3) 0.027(2) 0.031(2) 0.003(2) -0.003(2) -0.001(2)
C33 0.034(3) 0.021(2) 0.035(3) 0.002(2) -0.005(2) -0.006(2)
C34 0.031(3) 0.025(2) 0.024(2) 0.0017(19) -0.006(2) 0.006(2)
C35 0.027(3) 0.030(2) 0.027(2) -0.0010(19) 0.003(2) 0.001(2)
C36 0.025(2) 0.024(2) 0.025(2) -0.001(2) -0.0015(17) -0.003(2)

loop_
_atom_type_symbol
_atom_type_description
_atom_type_scat_dispersion_real
_atom_type_scat_dispersion_imag
_atom_type_scat_source
C C 0.0033 0.0016 'International Tables Vol C Tables 4.2.6.8 and 6.1.1.4'
H H 0.0000 0.0000 'International Tables Vol C Tables 4.2.6.8 and 6.1.1.4'
O O 0.0106 0.0060 'International Tables Vol C Tables 4.2.6.8 and 6.1.1.4'
Br Br -0.2901 2.4595 'International Tables Vol C Tables 4.2.6.8 and 6.1.1.4'

loop_
_geom_angle_atom_site_label_1
_geom_angle_atom_site_label_2
_geom_angle_atom_site_label_3
_geom_angle
C4 O1 C1 110.5(3)
O1 C1 C12 108.5(3)
O1 C1 C2 104.3(3)
C12 C1 C2 118.1(3)
O1 C1 H1 108.5
C12 C1 H1 108.5
C2 C1 H1 108.5
C7 C2 C1 116.9(4)
C7 C2 C3 102.8(3)
C1 C2 C3 103.1(3)
C7 C2 H2 111.1
C1 C2 H2 111.1
C3 C2 H2 111.1
C4 C3 C2 103.7(3)
C4 C3 C5 114.0(3)
C2 C3 C5 107.2(3)
C4 C3 H3 110.5
C2 C3 H3 110.5
C5 C3 H3 110.5
O2 C4 O1 120.6(4)
O2 C4 C3 129.0(4)
O1 C4 C3 110.4(4)
C6 C5 C29 113.7(3)
C6 C5 C3 102.3(3)
C29 C5 C3 116.2(3)
C6 C5 H5 108.1
C29 C5 H5 108.1
C3 C5 H5 108.1
C11 C6 C7 120.2(4)
C11 C6 C5 128.1(3)
C7 C6 C5 111.6(3)
C8 C7 C6 120.4(4)
C8 C7 C2 128.7(3)
C6 C7 C2 110.9(3)
C7 C8 C9 119.6(4)
C7 C8 H8 120.2
C9 C8 H8 120.2
C8 C9 C10 119.9(4)
C8 C9 H9 120.0
C10 C9 H9 120.0
C11 C10 C9 121.1(4)
C11 C10 H10 119.5
C9 C10 H10 119.5
C10 C11 C6 118.7(4)
C10 C11 H11 120.6
C6 C11 H11 120.6
C13 C12 C1 122.9(4)
C13 C12 H12 118.6
C1 C12 H12 118.6
C12 C13 C14 124.1(4)
C12 C13 H13 117.9
C14 C13 H13 117.9
C15 C14 C19 119.6(4)
C15 C14 C13 119.4(4)
C19 C14 C13 121.1(4)
C16 C15 C14 121.1(4)
C16 C15 H15 119.5
C14 C15 H15 119.5
C15 C16 C17 119.6(4)
C15 C16 H16 120.2
C17 C16 H16 120.2
C18 C17 C16 120.2(4)
C18 C17 H17 119.9
C16 C17 H17 119.9
C17 C18 C19 121.3(4)
C17 C18 H18 119.4
C19 C18 H18 119.4
C18 C19 C14 118.3(4)
C18 C19 C20 119.9(4)
C14 C19 C20 121.8(4)
C21 C20 C19 126.6(4)
C21 C20 H20 116.7
C19 C20 H20 116.7
C20 C21 C22 120.5(4)
C20 C21 H21 119.7
C22 C21 H21 119.7
O3 C22 C21 122.1(4)
O3 C22 C23 119.2(4)
C21 C22 C23 118.6(4)
C24 C23 C28 119.6(4)
C24 C23 C22 122.3(4)
C28 C23 C22 118.2(4)
C23 C24 C25 119.7(4)
C23 C24 H24 120.1
C25 C24 H24 120.1
C26 C25 C24 119.9(4)
C26 C25 H25 120.0
C24 C25 H25 120.0
C25 C26 C27 121.5(4)
C25 C26 Br1 119.2(3)
C27 C26 Br1 119.2(3)
C26 C27 C28 118.8(4)
C26 C27 H27 120.6
C28 C27 H27 120.6
C27 C28 C23 120.4(4)
C27 C28 H28 119.8
C23 C28 H28 119.8
C30 C29 C5 112.7(4)
C30 C29 H29A 109.0
C5 C29 H29A 109.0
C30 C29 H29B 109.0
C5 C29 H29B 109.0
H29A C29 H29B 107.8
O4 C30 C31 120.2(4)
O4 C30 C29 121.9(4)
C31 C30 C29 117.9(4)
C36 C31 C32 118.9(4)
C36 C31 C30 122.6(4)
C32 C31 C30 118.5(4)
C33 C32 C31 120.7(4)
C33 C32 H32 119.7
C31 C32 H32 119.7
C34 C33 C32 118.8(4)
C34 C33 H33 120.6
C32 C33 H33 120.6
C35 C34 C33 122.4(4)
C35 C34 Br2 117.9(3)
C33 C34 Br2 119.6(4)
C34 C35 C36 118.7(4)
C34 C35 H35 120.7
C36 C35 H35 120.7
C31 C36 C35 120.5(4)
C31 C36 H36 119.8
C35 C36 H36 119.8

loop_
_geom_bond_atom_site_label_1
_geom_bond_atom_site_label_2
_geom_bond_distance
Br1 C26 1.905(4)
Br2 C34 1.905(4)
O1 C4 1.366(5)
O1 C1 1.466(4)
O2 C4 1.203(5)
O3 C22 1.229(5)
O4 C30 1.216(5)
C1 C12 1.492(6)
C1 C2 1.545(5)
C1 H1 1.0000
C2 C7 1.520(6)
C2 C3 1.547(5)
C2 H2 1.0000
C3 C4 1.515(6)
C3 C5 1.557(6)
C3 H3 1.0000
C5 C6 1.509(6)
C5 C29 1.532(5)
C5 H5 1.0000
C6 C11 1.397(5)
C6 C7 1.399(5)
C7 C8 1.388(5)
C8 C9 1.388(6)
C8 H8 0.9500
C9 C10 1.393(6)
C9 H9 0.9500
C10 C11 1.390(6)
C10 H10 0.9500
C11 H11 0.9500
C12 C13 1.335(5)
C12 H12 0.9500
C13 C14 1.485(6)
C13 H13 0.9500
C14 C15 1.398(6)
C14 C19 1.417(5)
C15 C16 1.388(6)
C15 H15 0.9500
C16 C17 1.397(6)
C16 H16 0.9500
C17 C18 1.379(6)
C17 H17 0.9500
C18 C19 1.411(6)
C18 H18 0.9500
C19 C20 1.465(6)
C20 C21 1.332(5)
C20 H20 0.9500
C21 C22 1.477(6)
C21 H21 0.9500
C22 C23 1.508(6)
C23 C24 1.386(6)
C23 C28 1.408(5)
C24 C25 1.390(5)
C24 H24 0.9500
C25 C26 1.376(6)
C25 H25 0.9500
C26 C27 1.383(6)
C27 C28 1.384(5)
C27 H27 0.9500
C28 H28 0.9500
C29 C30 1.511(6)
C29 H29A 0.9900
C29 H29B 0.9900
C30 C31 1.498(6)
C31 C36 1.391(5)
C31 C32 1.401(6)
C32 C33 1.388(6)
C32 H32 0.9500
C33 C34 1.376(6)
C33 H33 0.9500
C34 C35 1.372(6)
C35 C36 1.400(5)
C35 H35 0.9500
C36 H36 0.9500

loop_
_geom_hbond_atom_site_label_D
_geom_hbond_atom_site_label_H
_geom_hbond_atom_site_label_A
_geom_hbond_distance_DH
_geom_hbond_distance_HA
_geom_hbond_distance_DA
_geom_hbond_angle_DHA
_geom_hbond_site_symmetry_A
C21 H21 O3 0.95 2.55 3.446(5) 157.0 1_455
C29 H29A O4 0.99 2.53 3.426(6) 149.8 1_455

loop_
_geom_torsion_atom_site_label_1
_geom_torsion_atom_site_label_2
_geom_torsion_atom_site_label_3
_geom_torsion_atom_site_label_4
_geom_torsion
C4 O1 C1 C12 150.9(3)
C4 O1 C1 C2 24.2(4)
O1 C1 C2 C7 84.1(4)
C12 C1 C2 C7 -36.4(5)
O1 C1 C2 C3 -27.9(4)
C12 C1 C2 C3 -148.4(4)
C7 C2 C3 C4 -100.0(4)
C1 C2 C3 C4 22.0(4)
C7 C2 C3 C5 20.9(4)
C1 C2 C3 C5 142.9(3)
C1 O1 C4 O2 170.6(4)
C1 O1 C4 C3 -10.0(5)
C2 C3 C4 O2 170.9(4)
C5 C3 C4 O2 54.6(6)
C2 C3 C4 O1 -8.4(4)
C5 C3 C4 O1 -124.7(4)
C4 C3 C5 C6 91.9(4)
C2 C3 C5 C6 -22.3(4)
C4 C3 C5 C29 -32.6(5)
C2 C3 C5 C29 -146.8(4)
C29 C5 C6 C11 -40.9(6)
C3 C5 C6 C11 -167.1(4)
C29 C5 C6 C7 141.7(4)
C3 C5 C6 C7 15.5(4)
C11 C6 C7 C8 -1.5(6)
C5 C6 C7 C8 176.1(4)
C11 C6 C7 C2 179.8(4)
C5 C6 C7 C2 -2.6(5)
C1 C2 C7 C8 57.6(6)
C3 C2 C7 C8 169.8(4)
C1 C2 C7 C6 -123.7(4)
C3 C2 C7 C6 -11.6(4)
C6 C7 C8 C9 3.6(6)
C2 C7 C8 C9 -177.8(4)
C7 C8 C9 C10 -2.7(6)
C8 C9 C10 C11 -0.5(7)
C9 C10 C11 C6 2.7(6)
C7 C6 C11 C10 -1.7(6)
C5 C6 C11 C10 -178.9(4)
O1 C1 C12 C13 124.5(4)
C2 C1 C12 C13 -117.1(5)
C1 C12 C13 C14 176.4(4)
C12 C13 C14 C15 -32.7(6)
C12 C13 C14 C19 145.9(4)
C19 C14 C15 C16 -2.2(6)
C13 C14 C15 C16 176.4(4)
C14 C15 C16 C17 0.5(6)
C15 C16 C17 C18 1.1(6)
C16 C17 C18 C19 -0.9(6)
C17 C18 C19 C14 -0.9(6)
C17 C18 C19 C20 177.6(4)
C15 C14 C19 C18 2.4(6)
C13 C14 C19 C18 -176.2(4)
C15 C14 C19 C20 -176.1(4)
C13 C14 C19 C20 5.3(6)
C18 C19 C20 C21 23.2(6)
C14 C19 C20 C21 -158.3(4)
C19 C20 C21 C22 -174.9(4)
C20 C21 C22 O3 6.3(6)
C20 C21 C22 C23 -176.4(4)
O3 C22 C23 C24 -148.8(4)
C21 C22 C23 C24 33.8(6)
O3 C22 C23 C28 29.9(6)
C21 C22 C23 C28 -147.4(4)
C28 C23 C24 C25 -1.2(6)
C22 C23 C24 C25 177.5(4)
C23 C24 C25 C26 1.1(6)
C24 C25 C26 C27 -0.2(6)
C24 C25 C26 Br1 177.1(3)
C25 C26 C27 C28 -0.6(6)
Br1 C26 C27 C28 -177.9(3)
C26 C27 C28 C23 0.5(6)
C24 C23 C28 C27 0.5(6)
C22 C23 C28 C27 -178.4(3)
C6 C5 C29 C30 -179.4(3)
C3 C5 C29 C30 -60.9(5)
C5 C29 C30 O4 -18.2(6)
C5 C29 C30 C31 163.1(4)
O4 C30 C31 C36 -165.5(4)
C29 C30 C31 C36 13.3(6)
O4 C30 C31 C32 13.3(6)
C29 C30 C31 C32 -167.9(4)
C36 C31 C32 C33 -0.4(6)
C30 C31 C32 C33 -179.2(4)
C31 C32 C33 C34 1.5(6)
C32 C33 C34 C35 -1.3(7)
C32 C33 C34 Br2 -179.1(3)
C33 C34 C35 C36 -0.1(6)
Br2 C34 C35 C36 177.8(3)
C32 C31 C36 C35 -1.0(6)
C30 C31 C36 C35 177.8(4)
C34 C35 C36 C31 1.2(6)
